data_4340435
loop_
_publ_author_name
'Wang, Yong-Tao'
'Fan, Hai-Hua'
'Wang, He-Zhou'
'Chen, Xiao-Ming'

_publ_section_title
;
 A solvothermally in situ generated mixed-ligand approach for NLO-active
 metal-organic framework materials.
;
_journal_issue 12
_journal_name_full 'Inorganic chemistry'
_journal_page_first 4148
_journal_page_last 4150
_journal_paper_doi 10.1021/ic0504137
_journal_volume 44
_journal_year 2005
_chemical_formula_sum 'C12 H14 Cd N4 O5'
_chemical_formula_weight 406.67
_chemical_name_systematic
; 
 ? 
;
_space_group_IT_number 4
_symmetry_cell_setting monoclinic
_symmetry_space_group_name_Hall 'P 2yb'
_symmetry_space_group_name_H-M 'P 1 21 1'
_atom_sites_solution_hydrogens geom
_atom_sites_solution_primary direct
_atom_sites_solution_secondary difmap
_audit_creation_method SHELXL-97
_cell_angle_alpha 90.00
_cell_angle_beta 107.693(2)
_cell_angle_gamma 90.00
_cell_formula_units_Z 2
_cell_length_a 9.6001(10)
_cell_length_b 8.6181(9)
_cell_length_c 11.4781(12)
_cell_measurement_temperature 566(2)
_cell_volume 904.72(16)
_computing_structure_refinement 'SHELXL-97 (Sheldrick, 1997)'
_computing_structure_solution 'SHELXS-97 (Sheldrick, 1990)'
_diffrn_ambient_temperature 566(2)
_diffrn_measured_fraction_theta_full 0.929
_diffrn_measured_fraction_theta_max 0.929
_diffrn_radiation_monochromator graphite
_diffrn_radiation_source 'fine-focus sealed tube'
_diffrn_radiation_type MoK\a
_diffrn_radiation_wavelength 0.71073
_diffrn_reflns_av_R_equivalents 0.0182
_diffrn_reflns_av_sigmaI/netI 0.0328
_diffrn_reflns_limit_h_max 12
_diffrn_reflns_limit_h_min -10
_diffrn_reflns_limit_k_max 7
_diffrn_reflns_limit_k_min -11
_diffrn_reflns_limit_l_max 10
_diffrn_reflns_limit_l_min -15
_diffrn_reflns_number 5463
_diffrn_reflns_theta_full 28.25
_diffrn_reflns_theta_max 28.25
_diffrn_reflns_theta_min 1.86
_exptl_absorpt_coefficient_mu 1.231
_exptl_absorpt_correction_T_max 0.7718
_exptl_absorpt_correction_T_min 0.3799
_exptl_crystal_colour pale-yellow
_exptl_crystal_density_diffrn 1.493
_exptl_crystal_density_method 'not measured'
_exptl_crystal_description block
_exptl_crystal_F_000 404
_exptl_crystal_size_max 0.98
_exptl_crystal_size_mid 0.39
_exptl_crystal_size_min 0.22
_refine_diff_density_max 0.832
_refine_diff_density_min -0.894
_refine_diff_density_rms 0.162
_refine_ls_abs_structure_details 'Flack H D (1983), Acta Cryst. A39, 876-881'
_refine_ls_abs_structure_Flack -0.03(4)
_refine_ls_extinction_method none
_refine_ls_goodness_of_fit_ref 1.141
_refine_ls_hydrogen_treatment mixed
_refine_ls_matrix_type full
_refine_ls_number_parameters 199
_refine_ls_number_reflns 3457
_refine_ls_number_restraints 1
_refine_ls_restrained_S_all 1.141
_refine_ls_R_factor_all 0.0362
_refine_ls_R_factor_gt 0.0353
_refine_ls_shift/su_max 0.002
_refine_ls_shift/su_mean 0.000
_refine_ls_structure_factor_coef Fsqd
_refine_ls_weighting_details 'calc w=1/[\s^2^(Fo^2^)+(0.0713P)^2^+0.0000P] where P=(Fo^2^+2Fc^2^)/3'
_refine_ls_weighting_scheme calc
_refine_ls_wR_factor_gt 0.1012
_refine_ls_wR_factor_ref 0.1020
_reflns_number_gt 3340
_reflns_number_total 3457
_reflns_threshold_expression >2sigma(I)
_cod_data_source_file ic0504137si20050321_032058.cif
_cod_data_source_block complex_2
_cod_original_sg_symbol_H-M P2(1)
_cod_database_code 4340435

loop_
_symmetry_equiv_pos_as_xyz
'x, y, z'
'-x, y+1/2, -z'

loop_
_atom_site_label
_atom_site_type_symbol
_atom_site_fract_x
_atom_site_fract_y
_atom_site_fract_z
_atom_site_U_iso_or_equiv
_atom_site_adp_type
_atom_site_occupancy
_atom_site_symmetry_multiplicity
_atom_site_calc_flag
_atom_site_refinement_flags
Cd1 Cd 0.50578(2) 0.50398(8) 0.094978(19) 0.02817(11) Uani 1 1 d .
O1 O 0.5238(4) 0.7677(4) 0.0527(3) 0.0374(8) Uani 1 1 d .
O1W O 0.5452(4) 0.2885(5) 0.2302(4) 0.0361(8) Uani 1 1 d .
H1WA H 0.5706 0.3030 0.3070 0.043 Uiso 1 1 d R
H1WB H 0.5338 0.1968 0.2016 0.043 Uiso 1 1 d R
O2 O 0.5579(4) 1.0063(7) 0.1205(2) 0.0419(6) Uani 1 1 d .
O3 O 0.2644(3) 0.5007(11) 0.0801(3) 0.0505(9) Uani 1 1 d .
O4 O 0.2764(4) 0.3272(7) 0.2265(4) 0.0673(15) Uani 1 1 d .
C1 C 0.5977(7) 0.5960(7) 0.3951(5) 0.0498(13) Uani 1 1 d .
H1A H 0.5944 0.4894 0.4062 0.060 Uiso 1 1 calc R
C2 C 0.6314(8) 0.6932(9) 0.4961(5) 0.0617(18) Uani 1 1 d .
H2A H 0.6487 0.6519 0.5740 0.074 Uiso 1 1 calc R
C3 C 0.6392(8) 0.8478(8) 0.4809(5) 0.0565(15) Uani 1 1 d .
H3A H 0.6614 0.9133 0.5485 0.068 Uiso 1 1 calc R
C4 C 0.6143(6) 0.9091(7) 0.3651(4) 0.0483(13) Uani 1 1 d .
H4A H 0.6208 1.0153 0.3531 0.058 Uiso 1 1 calc R
C5 C 0.5793(5) 0.8065(7) 0.2674(4) 0.0350(9) Uani 1 1 d .
C6 C 0.5513(5) 0.8642(6) 0.1372(4) 0.0318(9) Uani 1 1 d .
C7 C 0.2103(5) 0.4187(7) 0.1461(4) 0.0364(10) Uani 1 1 d .
C8 C 0.0486(5) 0.4409(7) 0.1312(5) 0.0376(10) Uani 1 1 d .
C9 C -0.0127(6) 0.3651(10) 0.2067(6) 0.0643(19) Uani 1 1 d .
H9A H 0.0446 0.3053 0.2709 0.077 Uiso 1 1 calc R
C10 C -0.1621(6) 0.3778(10) 0.1869(6) 0.066(2) Uani 1 1 d .
H10A H -0.2055 0.3143 0.2315 0.080 Uiso 1 1 calc R
C11 C -0.1849(6) 0.5525(8) 0.0352(5) 0.0534(15) Uani 1 1 d .
H11A H -0.2429 0.6190 -0.0236 0.064 Uiso 1 1 calc R
C12 C -0.0388(6) 0.5377(9) 0.0433(6) 0.057(2) Uani 1 1 d .
H12A H -0.0001 0.5922 -0.0096 0.068 Uiso 1 1 calc R
N1 N 0.5691(5) 0.6544(5) 0.2794(4) 0.0364(9) Uani 1 1 d .
N2 N -0.2458(4) 0.4766(8) 0.1073(4) 0.0410(16) Uani 1 1 d .
N3 N 0.8063(16) 0.298(3) 0.658(2) 0.298(17) Uani 1 1 d .
H3D H 0.7458 0.3754 0.6717 0.357 Uiso 1 1 d R
H3C H 0.7823 0.1940 0.6634 0.357 Uiso 1 1 d R
N4 N 0.943(4) 0.348(8) 0.630(3) 0.76(6) Uani 1 1 d .
H4C H 1.0036 0.2703 0.6162 0.917 Uiso 1 1 d R
H4D H 0.9671 0.4516 0.6245 0.917 Uiso 1 1 d R

loop_
_atom_site_aniso_label
_atom_site_aniso_U_11
_atom_site_aniso_U_22
_atom_site_aniso_U_33
_atom_site_aniso_U_23
_atom_site_aniso_U_13
_atom_site_aniso_U_12
Cd1 0.02771(15) 0.02778(17) 0.03046(15) 0.00063(17) 0.01097(10) 0.00037(16)
O1 0.054(2) 0.0295(19) 0.0280(14) 0.0017(13) 0.0109(13) 0.0027(15)
O1W 0.0399(18) 0.0309(19) 0.0392(19) -0.0041(18) 0.0146(15) -0.0008(16)
O2 0.0615(17) 0.0285(15) 0.0357(13) 0.006(3) 0.0148(12) 0.008(3)
O3 0.0308(13) 0.065(2) 0.0603(19) 0.021(3) 0.0216(12) 0.008(3)
O4 0.0327(17) 0.111(5) 0.061(2) 0.037(3) 0.0186(17) 0.021(2)
C1 0.079(4) 0.038(3) 0.033(2) 0.002(2) 0.016(2) -0.005(3)
C2 0.100(5) 0.057(4) 0.030(2) -0.002(2) 0.022(3) -0.005(4)
C3 0.087(4) 0.049(3) 0.033(2) -0.005(2) 0.017(3) 0.000(3)
C4 0.071(3) 0.040(3) 0.031(2) 0.000(2) 0.011(2) 0.008(3)
C5 0.039(2) 0.035(3) 0.030(2) -0.0008(18) 0.0100(17) 0.005(2)
C6 0.035(2) 0.030(2) 0.032(2) 0.0038(17) 0.0119(17) 0.0052(17)
C7 0.028(2) 0.045(3) 0.037(2) 0.000(2) 0.0114(17) 0.001(2)
C8 0.0272(19) 0.049(3) 0.039(2) -0.002(2) 0.0141(18) -0.0010(19)
C9 0.043(3) 0.076(5) 0.072(4) 0.038(4) 0.015(3) 0.012(3)
C10 0.036(3) 0.093(6) 0.075(4) 0.041(4) 0.025(3) 0.009(3)
C11 0.037(2) 0.066(4) 0.060(3) 0.028(3) 0.018(2) 0.007(2)
C12 0.038(2) 0.077(6) 0.059(3) 0.030(3) 0.022(2) 0.009(3)
N1 0.047(2) 0.035(2) 0.0286(18) -0.0005(17) 0.0140(17) -0.0006(18)
N2 0.0298(16) 0.047(5) 0.047(2) 0.005(2) 0.0137(14) 0.001(2)
N3 0.140(13) 0.30(3) 0.48(4) 0.25(3) 0.129(17) 0.084(14)
N4 0.53(6) 1.38(16) 0.57(6) 0.51(8) 0.45(6) 0.63(8)

loop_
_atom_type_symbol
_atom_type_description
_atom_type_scat_dispersion_real
_atom_type_scat_dispersion_imag
_atom_type_scat_source
C C 0.0033 0.0016 'International Tables Vol C Tables 4.2.6.8 and 6.1.1.4'
H H 0.0000 0.0000 'International Tables Vol C Tables 4.2.6.8 and 6.1.1.4'
N N 0.0061 0.0033 'International Tables Vol C Tables 4.2.6.8 and 6.1.1.4'
O O 0.0106 0.0060 'International Tables Vol C Tables 4.2.6.8 and 6.1.1.4'
Cd Cd -0.8075 1.2024 'International Tables Vol C Tables 4.2.6.8 and 6.1.1.4'

loop_
_geom_angle_atom_site_label_1
_geom_angle_atom_site_label_2
_geom_angle_atom_site_label_3
_geom_angle
_geom_angle_site_symmetry_1
_geom_angle_site_symmetry_3
O3 Cd1 O1 97.7(2) . .
O3 Cd1 N2 173.5(4) . 1_655
O1 Cd1 N2 88.42(19) . 1_655
O3 Cd1 O2 89.30(12) . 2_645
O1 Cd1 O2 77.67(16) . 2_645
N2 Cd1 O2 89.94(14) 1_655 2_645
O3 Cd1 O1W 89.8(2) . .
O1 Cd1 O1W 152.52(16) . .
N2 Cd1 O1W 85.72(17) 1_655 .
O2 Cd1 O1W 129.06(17) 2_645 .
O3 Cd1 N1 93.0(2) . .
O1 Cd1 N1 69.10(14) . .
N2 Cd1 N1 91.20(17) 1_655 .
O2 Cd1 N1 146.70(17) 2_645 .
O1W Cd1 N1 84.19(17) . .
O3 Cd1 O1 92.0(2) . 2_645
O1 Cd1 O1 128.55(4) . 2_645
N2 Cd1 O1 82.49(17) 1_655 2_645
O2 Cd1 O1 51.94(16) 2_645 2_645
O1W Cd1 O1 77.21(15) . 2_645
N1 Cd1 O1 160.72(13) . 2_645
C6 O1 Cd1 119.9(3) . .
C6 O1 Cd1 86.6(3) . 2_655
Cd1 O1 Cd1 153.11(17) . 2_655
C6 O2 Cd1 98.3(3) . 2_655
C7 O3 Cd1 124.1(4) . .
N1 C1 C2 121.1(6) . .
C3 C2 C1 119.8(5) . .
C2 C3 C4 120.1(5) . .
C3 C4 C5 117.5(6) . .
N1 C5 C4 123.7(5) . .
N1 C5 C6 115.4(4) . .
C4 C5 C6 120.9(5) . .
O1 C6 O2 123.2(4) . .
O1 C6 C5 118.7(4) . .
O2 C6 C5 118.1(4) . .
O4 C7 O3 126.6(4) . .
O4 C7 C8 116.2(4) . .
O3 C7 C8 117.1(5) . .
C9 C8 C12 118.3(5) . .
C9 C8 C7 119.6(5) . .
C12 C8 C7 122.1(5) . .
C8 C9 C10 119.1(5) . .
N2 C10 C9 122.9(6) . .
N2 C11 C12 123.0(5) . .
C8 C12 C11 118.9(5) . .
C5 N1 C1 117.7(4) . .
C5 N1 Cd1 116.8(3) . .
C1 N1 Cd1 125.5(4) . .
C11 N2 C10 117.2(4) . .
C11 N2 Cd1 123.0(4) . 1_455
C10 N2 Cd1 119.7(4) . 1_455

loop_
_geom_bond_atom_site_label_1
_geom_bond_atom_site_label_2
_geom_bond_distance
_geom_bond_site_symmetry_2
Cd1 O3 2.272(3) .
Cd1 O1 2.342(4) .
Cd1 N2 2.357(4) 1_655
Cd1 O2 2.361(3) 2_645
Cd1 O1W 2.376(4) .
Cd1 N1 2.397(4) .
Cd1 O1 2.609(4) 2_645
O1 C6 1.243(6) .
O1 Cd1 2.609(4) 2_655
O2 C6 1.244(7) .
O2 Cd1 2.361(3) 2_655
O3 C7 1.258(7) .
O4 C7 1.233(7) .
C1 N1 1.368(7) .
C1 C2 1.386(8) .
C2 C3 1.349(10) .
C3 C4 1.382(8) .
C4 C5 1.387(7) .
C5 N1 1.324(7) .
C5 C6 1.521(6) .
C7 C8 1.521(6) .
C8 C9 1.355(8) .
C8 C12 1.379(9) .
C9 C10 1.386(8) .
C10 N2 1.327(9) .
C11 N2 1.323(7) .
C11 C12 1.383(7) .
N2 Cd1 2.357(4) 1_455
N3 N4 1.51(4) .
